data_4316926
loop_
_publ_author_name
'Virginia M. Cangelosi'
'Timothy G. Carter'
'Justin L. Crossland'
'Lev N. Zakharov'
'Darren W. Johnson'

_publ_section_title
;
 Self-Assembled E2L3 Cryptands (E = P, As, Sb, Bi): Transmetalation, Homo-
 and Heterometallic Assemblies, and Conformational Isomerism
;
_journal_name_full 'Inorganic Chemistry'
_journal_page_first 9985
_journal_page_last 9992
_journal_paper_doi 10.1021/ic1012186
_journal_volume 49
_journal_year 2010
_chemical_formula_sum 'C38 H33 N P S6 Sb'
_chemical_formula_weight 848.73
_chemical_name_systematic
;

 ?

;
_space_group_IT_number 176
_symmetry_cell_setting hexagonal
_symmetry_space_group_name_Hall '-P 6c'
_symmetry_space_group_name_H-M 'P 63/m'
_atom_sites_solution_hydrogens difmap
_atom_sites_solution_primary direct
_atom_sites_solution_secondary difmap
_audit_creation_method SHELXLTL
_cell_angle_alpha 90.00
_cell_angle_beta 90.00
_cell_angle_gamma 120.00
_cell_formula_units_Z 2
_cell_length_a 11.3830(6)
_cell_length_b 11.3830(6)
_cell_length_c 16.1453(18)
_cell_measurement_reflns_used 2695
_cell_measurement_temperature 173(2)
_cell_measurement_theta_max 25.97
_cell_measurement_theta_min 2.42
_cell_volume 1811.7(2)
_computing_cell_refinement 'Bruker SAINT'
_computing_data_collection 'Bruker SMART'
_computing_data_reduction 'Bruker SAINT'
_computing_molecular_graphics 'Bruker SHELXTL'
_computing_publication_material 'Bruker SHELXTL'
_computing_structure_refinement 'Bruker SHELXTL'
_computing_structure_solution 'Bruker SHELXTL'
_diffrn_ambient_temperature 173(2)
_diffrn_measured_fraction_theta_full 1.000
_diffrn_measured_fraction_theta_max 1.000
_diffrn_measurement_device_type 'CCD area detector Bruker Apex'
_diffrn_measurement_method 'phi and omega scans'
_diffrn_radiation_monochromator graphite
_diffrn_radiation_source 'fine-focus sealed tube'
_diffrn_radiation_type MoK\a
_diffrn_radiation_wavelength 0.71073
_diffrn_reflns_av_R_equivalents 0.0319
_diffrn_reflns_av_sigmaI/netI 0.0199
_diffrn_reflns_limit_h_max 14
_diffrn_reflns_limit_h_min -9
_diffrn_reflns_limit_k_max 12
_diffrn_reflns_limit_k_min -14
_diffrn_reflns_limit_l_max 20
_diffrn_reflns_limit_l_min -20
_diffrn_reflns_number 10291
_diffrn_reflns_theta_full 26.99
_diffrn_reflns_theta_max 26.99
_diffrn_reflns_theta_min 2.07
_exptl_absorpt_coefficient_mu 1.181
_exptl_absorpt_correction_T_max 0.9011
_exptl_absorpt_correction_T_min 0.7037
_exptl_absorpt_correction_type multi-scan
_exptl_absorpt_process_details SADABS
_exptl_crystal_colour colorless
_exptl_crystal_density_diffrn 1.556
_exptl_crystal_density_method 'not measured'
_exptl_crystal_description cut-block
_exptl_crystal_F_000 860
_exptl_crystal_size_max 0.32
_exptl_crystal_size_mid 0.10
_exptl_crystal_size_min 0.09
_refine_diff_density_max 0.726
_refine_diff_density_min -0.211
_refine_diff_density_rms 0.065
_refine_ls_extinction_method none
_refine_ls_goodness_of_fit_ref 1.114
_refine_ls_hydrogen_treatment refall
_refine_ls_matrix_type full
_refine_ls_number_parameters 89
_refine_ls_number_reflns 1382
_refine_ls_number_restraints 1
_refine_ls_restrained_S_all 1.114
_refine_ls_R_factor_all 0.0405
_refine_ls_R_factor_gt 0.0334
_refine_ls_shift/su_max 0.001
_refine_ls_shift/su_mean 0.000
_refine_ls_structure_factor_coef Fsqd
_refine_ls_weighting_details 'calc w=1/[\s^2^(Fo^2^)+(0.0456P)^2^+0.3481P] where P=(Fo^2^+2Fc^2^)/3'
_refine_ls_weighting_scheme calc
_refine_ls_wR_factor_gt 0.0810
_refine_ls_wR_factor_ref 0.0849
_reflns_number_gt 1210
_reflns_number_total 1382
_reflns_threshold_expression >2sigma(I)
_cod_data_source_file ic1012186_si_004.cif
_cod_data_source_block g47
_cod_depositor_comments
;
The following automatic conversions were performed:

'_symmetry_cell_setting' value 'Hexagonal' changed to 'hexagonal'
according to the built-in table from CIF Core dictionary named
'cif_core.dic' version 2.4.1 from 2010-06-29.

Automatic conversion script
Id: cif_fix_values 1646 2011-03-28 12:23:43Z adriana 
;
_cod_database_code 4316926

loop_
_symmetry_equiv_pos_as_xyz
'x, y, z'
'-y, x-y, z'
'-x+y, -x, z'
'-x, -y, z+1/2'
'y, -x+y, z+1/2'
'x-y, x, z+1/2'
'-x, -y, -z'
'y, -x+y, -z'
'x-y, x, -z'
'x, y, -z-1/2'
'-y, x-y, -z-1/2'
'-x+y, -x, -z-1/2'

loop_
_atom_site_label
_atom_site_type_symbol
_atom_site_fract_x
_atom_site_fract_y
_atom_site_fract_z
_atom_site_U_iso_or_equiv
_atom_site_adp_type
_atom_site_occupancy
_atom_site_symmetry_multiplicity
_atom_site_calc_flag
_atom_site_refinement_flags
_atom_site_disorder_assembly
_atom_site_disorder_group
Sb1 Sb 0.6667 0.3333 0.59637(2) 0.03394(16) Uani 0.50 3 d SP . .
P1 P 0.6667 0.3333 0.59637(2) 0.03394(16) Uani 0.50 3 d SP . .
S1 S 0.82152(6) 0.30904(6) 0.51520(3) 0.04093(19) Uani 1 1 d . . .
C1 C 0.8157(3) 0.1637(2) 0.56909(15) 0.0430(6) Uani 1 1 d . . .
C2 C 0.8192(2) 0.1730(2) 0.66242(13) 0.0348(5) Uani 1 1 d . . .
C3 C 0.7059(2) 0.0875(2) 0.70623(14) 0.0397(5) Uani 1 1 d . . .
C4 C 0.9395(2) 0.2679(2) 0.70543(12) 0.0298(4) Uani 1 1 d . . .
C5 C 1.0603(2) 0.3602(2) 0.66413(13) 0.0357(5) Uani 1 1 d . . .
C6 C 1.1743(2) 0.4478(2) 0.70632(14) 0.0389(5) Uani 1 1 d . . .
H1A H 0.893(3) 0.159(3) 0.5494(16) 0.046(7) Uiso 1 1 d . . .
H1B H 0.731(2) 0.078(2) 0.5532(15) 0.041(6) Uiso 1 1 d . . .
H3 H 0.629(2) 0.028(3) 0.6786(14) 0.042(7) Uiso 1 1 d . . .
H5 H 1.060(3) 0.361(3) 0.6021(16) 0.055(8) Uiso 1 1 d . . .
H6 H 1.253(3) 0.510(3) 0.6794(15) 0.046(7) Uiso 1 1 d . . .

loop_
_atom_site_aniso_label
_atom_site_aniso_U_11
_atom_site_aniso_U_22
_atom_site_aniso_U_33
_atom_site_aniso_U_23
_atom_site_aniso_U_13
_atom_site_aniso_U_12
Sb1 0.03718(19) 0.03718(19) 0.0275(2) 0.000 0.000 0.01859(10)
P1 0.03718(19) 0.03718(19) 0.0275(2) 0.000 0.000 0.01859(10)
S1 0.0463(4) 0.0481(4) 0.0263(3) 0.0015(2) 0.0015(2) 0.0221(3)
C1 0.0523(16) 0.0403(14) 0.0316(12) -0.0068(10) -0.0065(11) 0.0196(13)
C2 0.0415(13) 0.0302(11) 0.0329(11) -0.0030(9) -0.0038(9) 0.0181(10)
C3 0.0392(13) 0.0314(11) 0.0424(12) -0.0045(10) -0.0077(10) 0.0131(10)
C4 0.0337(11) 0.0307(11) 0.0285(10) -0.0014(8) -0.0008(8) 0.0187(9)
C5 0.0382(13) 0.0421(13) 0.0299(10) 0.0022(9) 0.0045(9) 0.0223(11)
C6 0.0332(12) 0.0406(13) 0.0420(12) 0.0042(10) 0.0055(10) 0.0179(11)

loop_
_atom_type_symbol
_atom_type_description
_atom_type_scat_dispersion_real
_atom_type_scat_dispersion_imag
_atom_type_scat_source
C C 0.0033 0.0016 'International Tables Vol C Tables 4.2.6.8 and 6.1.1.4'
H H 0.0000 0.0000 'International Tables Vol C Tables 4.2.6.8 and 6.1.1.4'
P P 0.1023 0.0942 'International Tables Vol C Tables 4.2.6.8 and 6.1.1.4'
S S 0.1246 0.1234 'International Tables Vol C Tables 4.2.6.8 and 6.1.1.4'
Sb Sb -0.5866 1.5461 'International Tables Vol C Tables 4.2.6.8 and 6.1.1.4'
N N 0.0061 0.0033 'International Tables Vol C Tables 4.2.6.8 and 6.1.1.4'

loop_
_geom_angle_atom_site_label_1
_geom_angle_atom_site_label_2
_geom_angle_atom_site_label_3
_geom_angle
_geom_angle_site_symmetry_1
_geom_angle_site_symmetry_3
_geom_angle_publ_flag
S1 Sb1 S1 91.26(2) . 3_665 ?
S1 Sb1 S1 91.26(2) . 2_655 ?
S1 Sb1 S1 91.26(2) 3_665 2_655 ?
C1 S1 Sb1 98.73(9) . . ?
C2 C1 S1 114.92(16) . . ?
C2 C1 H1A 109.8(15) . . ?
S1 C1 H1A 105.6(15) . . ?
C2 C1 H1B 107.6(14) . . ?
S1 C1 H1B 109.6(14) . . ?
H1A C1 H1B 109(2) . . ?
C3 C2 C4 119.6(2) . . ?
C3 C2 C1 119.1(2) . . ?
C4 C2 C1 121.3(2) . . ?
C2 C3 C3 121.29(13) . 10_557 ?
C2 C3 H3 119.4(15) . . ?
C3 C3 H3 119.3(15) 10_557 . ?
C5 C4 C2 122.76(19) . . ?
C5 C4 C4 118.16(12) . 10_557 ?
C2 C4 C4 119.06(12) . 10_557 ?
C6 C5 C4 121.8(2) . . ?
C6 C5 H5 119.9(16) . . ?
C4 C5 H5 118.4(16) . . ?
C5 C6 C6 120.07(13) . 10_557 ?
C5 C6 H6 122.0(15) . . ?
C6 C6 H6 117.9(15) 10_557 . ?

loop_
_geom_bond_atom_site_label_1
_geom_bond_atom_site_label_2
_geom_bond_distance
_geom_bond_site_symmetry_2
_geom_bond_publ_flag
Sb1 S1 2.3212(7) . ?
Sb1 S1 2.3212(7) 3_665 ?
Sb1 S1 2.3212(7) 2_655 ?
S1 C1 1.840(3) . ?
C1 C2 1.510(3) . ?
C1 H1A 0.96(3) . ?
C1 H1B 1.01(2) . ?
C2 C3 1.362(3) . ?
C2 C4 1.430(3) . ?
C3 C3 1.413(5) 10_557 ?
C3 H3 0.91(2) . ?
C4 C5 1.413(3) . ?
C4 C4 1.439(4) 10_557 ?
C5 C6 1.359(3) . ?
C5 H5 1.00(2) . ?
C6 C6 1.411(4) 10_557 ?
C6 H6 0.93(2) . ?

loop_
_geom_torsion_atom_site_label_1
_geom_torsion_atom_site_label_2
_geom_torsion_atom_site_label_3
_geom_torsion_atom_site_label_4
_geom_torsion
_geom_torsion_site_symmetry_1
_geom_torsion_site_symmetry_2
_geom_torsion_site_symmetry_3
_geom_torsion_site_symmetry_4
_geom_torsion_publ_flag
S1 Sb1 S1 C1 -87.56(9) 3_665 . . . ?
S1 Sb1 S1 C1 -178.84(8) 2_655 . . . ?
Sb1 S1 C1 C2 -44.4(2) . . . . ?
S1 C1 C2 C3 110.6(2) . . . . ?
S1 C1 C2 C4 -70.5(3) . . . . ?
C4 C2 C3 C3 -2.1(2) . . . 10_557 ?
C1 C2 C3 C3 176.87(14) . . . 10_557 ?
C3 C2 C4 C5 -179.5(2) . . . . ?
C1 C2 C4 C5 1.5(3) . . . . ?
C3 C2 C4 C4 2.0(2) . . . 10_557 ?
C1 C2 C4 C4 -176.89(15) . . . 10_557 ?
C2 C4 C5 C6 -178.7(2) . . . . ?
C4 C4 C5 C6 -0.2(3) 10_557 . . . ?
C4 C5 C6 C6 0.2(3) . . . 10_557 ?
